data_7049424
loop_
_publ_author_name
'Fern\'andez-Alvarez, Francisco J'
'Polo, V\'ictor'
'Garc\'ia-Ordu\~na, Pilar'
'Lahoz, Fernando J.'
'P\'erez-Torrente, Jes\'us J'
'Oro, Luis A.'
'Lalrempuia, Ralte'

_publ_section_title
;
 Synthesis and reactivity at the Ir-<sup>Me</sup>Tpm platform: from
 \k<sup>1</sup>-N coordination to \k<sup>3</sup>-N-based organometallic
 chemistry.
;
_journal_issue 19
_journal_name_full 'Dalton transactions (Cambridge, England : 2003)'
_journal_page_first 6455
_journal_page_last 6463
_journal_paper_doi 10.1039/c9dt00703b
_journal_volume 48
_journal_year 2019
_chemical_formula_moiety 'C24 H34 Ir N6, C F3 O3 S'
_chemical_formula_sum 'C25 H34 F3 Ir N6 O3 S'
_chemical_formula_weight 747.84
_space_group_crystal_system monoclinic
_space_group_IT_number 14
_space_group_name_Hall '-P 2yn'
_space_group_name_H-M_alt 'P 1 21/n 1'
_symmetry_space_group_name_Hall '-P 2yn'
_symmetry_space_group_name_H-M 'P 1 21/n 1'
_atom_sites_solution_hydrogens mixed
_audit_creation_method SHELXL-2014
_audit_update_record
;
2017-12-21 deposited with the CCDC.    2019-03-25 downloaded from the CCDC.
;
_cell_angle_alpha 90
_cell_angle_beta 96.3320(10)
_cell_angle_gamma 90
_cell_formula_units_Z 4
_cell_length_a 8.5533(3)
_cell_length_b 13.9441(5)
_cell_length_c 22.6818(9)
_cell_measurement_reflns_used 9949
_cell_measurement_temperature 100(2)
_cell_measurement_theta_max 29.365
_cell_measurement_theta_min 2.465
_cell_volume 2688.71(17)
_computing_cell_refinement 'SAINT+ in APEX2 v. 2008.4 (Bruker AXS, 2008)'
_computing_data_collection 'SMART in APEX2 v. 2008.4 (Bruker AXS, 2008)'
_computing_data_reduction 'SAINT+ in APEX2 v. 2008.4 (Bruker AXS, 2008)'
_computing_molecular_graphics 'XP program, SHELXTL v6.12, Bruker2000'
_computing_publication_material 'XCIF program, PLATON(Spek, 1998)'
_computing_structure_refinement 'SHELXL-2014 (Sheldrick, 2014)'
_computing_structure_solution 'SHELXS-2013 (Sheldrick, 2013)'
_diffrn_ambient_temperature 100(2)
_diffrn_detector_area_resol_mean 8.26
_diffrn_measured_fraction_theta_full 1.000
_diffrn_measured_fraction_theta_max 0.937
_diffrn_measurement_device_type 'Bruker APEX DUO CCD system'
_diffrn_measurement_method 'narrow \w frames'
_diffrn_radiation_monochromator graphite
_diffrn_radiation_source 'fine-focus sealed tube'
_diffrn_radiation_type MoK\a
_diffrn_radiation_wavelength 0.71073
_diffrn_reflns_av_R_equivalents 0.0236
_diffrn_reflns_av_unetI/netI 0.0211
_diffrn_reflns_Laue_measured_fraction_full 1.000
_diffrn_reflns_Laue_measured_fraction_max 0.937
_diffrn_reflns_limit_h_max 11
_diffrn_reflns_limit_h_min -11
_diffrn_reflns_limit_k_max 19
_diffrn_reflns_limit_k_min -19
_diffrn_reflns_limit_l_max 30
_diffrn_reflns_limit_l_min -30
_diffrn_reflns_number 29413
_diffrn_reflns_point_group_measured_fraction_full 1.000
_diffrn_reflns_point_group_measured_fraction_max 0.937
_diffrn_reflns_theta_full 25.242
_diffrn_reflns_theta_max 29.608
_diffrn_reflns_theta_min 1.717
_exptl_absorpt_coefficient_mu 5.104
_exptl_absorpt_correction_T_max 0.6493
_exptl_absorpt_correction_T_min 0.5086
_exptl_absorpt_correction_type multi-scan
_exptl_absorpt_process_details
;
 SADABS: Area-Detector Absorption Correction. (1996) Bruker-AXS 
 within APEX2 package.
;
_exptl_crystal_colour orange
_exptl_crystal_density_diffrn 1.847
_exptl_crystal_description prism
_exptl_crystal_F_000 1480
_exptl_crystal_recrystallization_method 'Re-crystallisation from solvent: deuterated benzene'
_exptl_crystal_size_max 0.153
_exptl_crystal_size_mid 0.106
_exptl_crystal_size_min 0.091
_refine_diff_density_max 1.370
_refine_diff_density_min -0.678
_refine_diff_density_rms 0.096
_refine_ls_extinction_method none
_refine_ls_goodness_of_fit_ref 1.050
_refine_ls_hydrogen_treatment mixed
_refine_ls_matrix_type full
_refine_ls_number_parameters 421
_refine_ls_number_reflns 7084
_refine_ls_number_restraints 1
_refine_ls_restrained_S_all 1.050
_refine_ls_R_factor_all 0.0223
_refine_ls_R_factor_gt 0.0188
_refine_ls_shift/su_max 0.006
_refine_ls_shift/su_mean 0.000
_refine_ls_structure_factor_coef Fsqd
_refine_ls_weighting_details 'w=1/[\s^2^(Fo^2^)+(0.0236P)^2^+1.5177P] where P=(Fo^2^+2Fc^2^)/3'
_refine_ls_weighting_scheme calc
_refine_ls_wR_factor_gt 0.0441
_refine_ls_wR_factor_ref 0.0453
_reflns_Friedel_coverage 0.000
_reflns_number_gt 6414
_reflns_number_total 7084
_reflns_threshold_expression 'I > 2\s(I)'
_cod_data_source_file c9dt00703b2.cif
_cod_data_source_block cmpnd_2
_cod_depositor_comments 'Adding full bibliography for 7049422--7049425.cif.'
_cod_database_code 7049424
_shelx_space_group_comment
;
The symmetry employed for this shelxl refinement is uniquely defined
by the following loop, which should always be used as a source of
symmetry information in preference to the above space-group names.
They are only intended as comments.
;
_shelxl_version_number 2014-3

loop_
_space_group_symop_operation_xyz
'x, y, z'
'-x+1/2, y+1/2, -z+1/2'
'-x, -y, -z'
'x-1/2, -y-1/2, z-1/2'

loop_
_atom_site_label
_atom_site_type_symbol
_atom_site_fract_x
_atom_site_fract_y
_atom_site_fract_z
_atom_site_U_iso_or_equiv
_atom_site_adp_type
_atom_site_occupancy
_atom_site_site_symmetry_order
_atom_site_calc_flag
_atom_site_refinement_flags_posn
_atom_site_refinement_flags_adp
Ir Ir 0.65448(2) 0.82504(2) 0.77457(2) 0.01102(3) Uani 1 1 d . .
N1 N 0.5351(2) 0.69828(13) 0.79485(8) 0.0124(3) Uani 1 1 d . .
N2 N 0.5466(2) 0.66875(12) 0.85290(8) 0.0128(3) Uani 1 1 d . .
N3 N 0.8420(2) 0.75950(12) 0.82809(7) 0.0122(3) Uani 1 1 d . .
N4 N 0.80857(19) 0.71943(13) 0.88088(7) 0.0122(3) Uani 1 1 d . .
N6 N 0.5892(2) 0.81442(12) 0.90497(8) 0.0125(3) Uani 1 1 d . .
N5 N 0.4286(2) 0.82272(12) 0.89952(8) 0.0131(3) Uani 1 1 d . .
C1 C 0.4447(2) 0.63219(15) 0.76447(9) 0.0144(4) Uani 1 1 d . .
C2 C 0.3957(2) 0.56352(15) 0.80370(10) 0.0159(4) Uani 1 1 d D .
C3 C 0.4612(2) 0.58842(15) 0.85953(10) 0.0145(4) Uani 1 1 d . .
C4 C 0.4120(3) 0.63447(17) 0.69868(10) 0.0194(4) Uani 1 1 d . .
H4A H 0.3097 0.6649 0.6875 0.029 Uiso 1 1 calc R U
H4B H 0.4101 0.5688 0.6832 0.029 Uiso 1 1 calc R U
H4C H 0.4944 0.6712 0.6820 0.029 Uiso 1 1 calc R U
C5 C 0.4487(3) 0.54480(16) 0.91907(10) 0.0188(4) Uani 1 1 d . .
H5A H 0.5520 0.5209 0.9356 0.028 Uiso 1 1 calc R U
H5B H 0.3735 0.4916 0.9149 0.028 Uiso 1 1 calc R U
H5C H 0.4124 0.5934 0.9456 0.028 Uiso 1 1 calc R U
C6 C 0.6495(2) 0.71812(15) 0.89737(9) 0.0116(4) Uani 1 1 d . .
H6 H 0.653(3) 0.6814(17) 0.9353(12) 0.014 Uiso 1 1 d . U
C7 C 0.9978(2) 0.74716(15) 0.82753(9) 0.0141(4) Uani 1 1 d . .
C8 C 1.0614(3) 0.70001(16) 0.87893(10) 0.0171(4) Uani 1 1 d . .
C9 C 0.9394(3) 0.68210(15) 0.91206(10) 0.0155(4) Uani 1 1 d . .
C10 C 1.0833(3) 0.77907(17) 0.77715(10) 0.0183(4) Uani 1 1 d . .
H10A H 1.0297 0.7542 0.7399 0.027 Uiso 1 1 calc R U
H10B H 1.1914 0.7547 0.7827 0.027 Uiso 1 1 calc R U
H10C H 1.0850 0.8493 0.7758 0.027 Uiso 1 1 calc R U
C11 C 0.9370(3) 0.63179(19) 0.97001(10) 0.0227(5) Uani 1 1 d . .
H11A H 0.8918 0.6743 0.9981 0.034 Uiso 1 1 calc R U
H11B H 1.0446 0.6145 0.9858 0.034 Uiso 1 1 calc R U
H11C H 0.8730 0.5735 0.9642 0.034 Uiso 1 1 calc R U
C12 C 0.4039(2) 0.91158(15) 0.91764(9) 0.0134(4) Uani 1 1 d . .
C13 C 0.5460(3) 0.95924(16) 0.93570(9) 0.0156(4) Uani 1 1 d . .
C14 C 0.6635(2) 0.89508(15) 0.92896(9) 0.0138(4) Uani 1 1 d . .
C15 C 0.2398(2) 0.94834(16) 0.91741(10) 0.0173(4) Uani 1 1 d . .
H15A H 0.1742 0.9230 0.8828 0.026 Uiso 1 1 calc R U
H15B H 0.2405 1.0186 0.9156 0.026 Uiso 1 1 calc R U
H15C H 0.1970 0.9276 0.9537 0.026 Uiso 1 1 calc R U
C16 C 0.8375(3) 0.90578(17) 0.94427(11) 0.0213(5) Uani 1 1 d . .
H16A H 0.8736 0.8615 0.9765 0.032 Uiso 1 1 calc R U
H16B H 0.8616 0.9718 0.9570 0.032 Uiso 1 1 calc R U
H16C H 0.8911 0.8911 0.9093 0.032 Uiso 1 1 calc R U
C17 C 0.7814(3) 0.95650(15) 0.77916(10) 0.0161(4) Uani 1 1 d . .
C18 C 0.7764(3) 0.91965(16) 0.72107(10) 0.0167(4) Uani 1 1 d . .
C19 C 0.6716(3) 0.96448(17) 0.66946(10) 0.0198(4) Uani 1 1 d . .
C20 C 0.5143(3) 0.91188(18) 0.65702(10) 0.0197(5) Uani 1 1 d . .
C21 C 0.4613(2) 0.87057(16) 0.71327(9) 0.0151(4) Uani 1 1 d . .
C22 C 0.4621(2) 0.92176(16) 0.76691(10) 0.0152(4) Uani 1 1 d . .
C23 C 0.5079(3) 1.02725(17) 0.77504(10) 0.0186(4) Uani 1 1 d . .
C24 C 0.6841(3) 1.04023(16) 0.79622(11) 0.0184(4) Uani 1 1 d . .
S1 S 0.42574(7) 0.26811(4) 0.91562(2) 0.01786(11) Uani 1 1 d . .
C25 C 0.6402(3) 0.26357(17) 0.92909(10) 0.0215(5) Uani 1 1 d . .
O1 O 0.3838(2) 0.16911(13) 0.90579(10) 0.0368(5) Uani 1 1 d . .
O2 O 0.3821(2) 0.30967(14) 0.96966(8) 0.0285(4) Uani 1 1 d . .
O3 O 0.3988(2) 0.32894(12) 0.86446(8) 0.0257(4) Uani 1 1 d . .
F1 F 0.69017(18) 0.20087(12) 0.97140(7) 0.0352(4) Uani 1 1 d . .
F2 F 0.70057(17) 0.34919(11) 0.94625(7) 0.0299(3) Uani 1 1 d . .
F3 F 0.70507(19) 0.23888(12) 0.88045(7) 0.0361(4) Uani 1 1 d . .
H2 H 0.332(3) 0.5115(15) 0.7930(11) 0.022(7) Uiso 1 1 d D .
H8 H 1.160(3) 0.6861(17) 0.8883(12) 0.017(7) Uiso 1 1 d . .
H13 H 0.557(3) 1.0209(19) 0.9501(11) 0.019(6) Uiso 1 1 d . .
H17 H 0.878(3) 0.9493(18) 0.8047(11) 0.015(6) Uiso 1 1 d . .
H18 H 0.862(3) 0.8881(18) 0.7094(10) 0.010(6) Uiso 1 1 d . .
H19A H 0.720(3) 0.967(2) 0.6361(13) 0.032(8) Uiso 1 1 d . .
H19B H 0.657(3) 1.0321(18) 0.6790(10) 0.012(6) Uiso 1 1 d . .
H20A H 0.522(3) 0.855(2) 0.6305(12) 0.021(7) Uiso 1 1 d . .
H20B H 0.437(3) 0.9544(19) 0.6386(12) 0.020(7) Uiso 1 1 d . .
H21 H 0.385(3) 0.8208(16) 0.7050(11) 0.008(6) Uiso 1 1 d . .
H22 H 0.399(3) 0.8992(16) 0.7952(10) 0.009(6) Uiso 1 1 d . .
H23A H 0.483(3) 1.063(2) 0.7365(13) 0.027(7) Uiso 1 1 d . .
H23B H 0.446(3) 1.0542(19) 0.8043(12) 0.021(7) Uiso 1 1 d . .
H24A H 0.724(3) 1.1007(18) 0.7799(10) 0.011(6) Uiso 1 1 d . .
H24B H 0.703(3) 1.045(2) 0.8365(14) 0.032(8) Uiso 1 1 d . .

loop_
_atom_site_aniso_label
_atom_site_aniso_U_11
_atom_site_aniso_U_22
_atom_site_aniso_U_33
_atom_site_aniso_U_23
_atom_site_aniso_U_13
_atom_site_aniso_U_12
Ir 0.00991(4) 0.01164(4) 0.01155(4) 0.00075(3) 0.00136(3) -0.00016(3)
N1 0.0107(8) 0.0141(8) 0.0120(8) -0.0008(6) -0.0002(6) 0.0000(6)
N2 0.0127(8) 0.0127(8) 0.0129(8) -0.0010(6) 0.0014(7) -0.0009(7)
N3 0.0122(8) 0.0132(8) 0.0115(8) -0.0010(6) 0.0030(6) -0.0007(7)
N4 0.0105(8) 0.0141(8) 0.0119(8) 0.0007(6) 0.0010(6) 0.0010(7)
N6 0.0095(8) 0.0130(8) 0.0152(9) -0.0020(6) 0.0017(7) 0.0003(6)
N5 0.0100(8) 0.0154(9) 0.0142(9) 0.0007(6) 0.0028(7) 0.0015(7)
C1 0.0107(9) 0.0131(10) 0.0188(10) -0.0032(8) -0.0006(8) 0.0016(8)
C2 0.0141(9) 0.0120(10) 0.0211(11) -0.0030(8) 0.0005(8) -0.0015(8)
C3 0.0122(9) 0.0105(9) 0.0213(11) -0.0007(8) 0.0033(8) 0.0017(8)
C4 0.0208(11) 0.0184(11) 0.0177(11) -0.0040(8) -0.0032(8) 0.0000(9)
C5 0.0216(11) 0.0138(10) 0.0217(11) 0.0013(8) 0.0053(9) -0.0021(9)
C6 0.0107(9) 0.0116(9) 0.0125(9) -0.0008(7) 0.0020(7) -0.0009(7)
C7 0.0121(9) 0.0129(10) 0.0174(10) -0.0026(8) 0.0021(8) 0.0004(8)
C8 0.0120(10) 0.0182(11) 0.0209(11) -0.0004(8) 0.0012(8) 0.0022(8)
C9 0.0128(9) 0.0165(10) 0.0167(10) -0.0016(8) -0.0006(8) 0.0027(8)
C10 0.0131(10) 0.0199(11) 0.0227(11) 0.0010(9) 0.0066(8) 0.0025(9)
C11 0.0179(10) 0.0308(13) 0.0186(11) 0.0077(10) -0.0018(9) 0.0048(10)
C12 0.0150(9) 0.0133(10) 0.0121(9) 0.0021(7) 0.0031(8) 0.0010(8)
C13 0.0165(10) 0.0146(10) 0.0163(10) -0.0024(8) 0.0038(8) -0.0018(8)
C14 0.0137(9) 0.0148(10) 0.0130(9) -0.0029(7) 0.0025(8) -0.0037(8)
C15 0.0150(10) 0.0165(10) 0.0207(11) 0.0007(8) 0.0030(8) 0.0032(8)
C16 0.0137(10) 0.0235(12) 0.0265(12) -0.0114(9) 0.0012(9) -0.0033(9)
C17 0.0148(10) 0.0133(10) 0.0201(11) 0.0026(8) 0.0022(8) -0.0028(8)
C18 0.0153(10) 0.0154(10) 0.0205(11) 0.0036(8) 0.0070(8) -0.0004(8)
C19 0.0226(11) 0.0198(11) 0.0181(11) 0.0053(9) 0.0077(9) 0.0033(9)
C20 0.0197(11) 0.0244(12) 0.0148(10) 0.0045(9) 0.0003(8) 0.0025(9)
C21 0.0126(9) 0.0163(10) 0.0159(10) 0.0027(8) -0.0009(8) 0.0018(8)
C22 0.0107(9) 0.0192(11) 0.0161(10) 0.0042(8) 0.0029(8) 0.0020(8)
C23 0.0189(10) 0.0170(11) 0.0204(11) 0.0010(9) 0.0042(9) 0.0039(9)
C24 0.0190(10) 0.0154(11) 0.0209(11) 0.0006(9) 0.0029(9) 0.0002(9)
S1 0.0200(3) 0.0169(3) 0.0158(3) 0.0003(2) -0.0017(2) -0.0013(2)
C25 0.0249(12) 0.0196(11) 0.0202(11) 0.0030(9) 0.0035(9) 0.0005(9)
O1 0.0362(11) 0.0187(9) 0.0515(13) 0.0011(8) -0.0136(9) -0.0067(8)
O2 0.0243(9) 0.0443(11) 0.0174(9) 0.0001(7) 0.0053(7) 0.0023(8)
O3 0.0330(10) 0.0275(9) 0.0156(8) 0.0022(6) -0.0021(7) 0.0052(7)
F1 0.0282(8) 0.0381(9) 0.0374(9) 0.0174(7) -0.0049(7) 0.0040(7)
F2 0.0248(7) 0.0260(8) 0.0381(9) -0.0029(6) 0.0000(6) -0.0078(6)
F3 0.0361(9) 0.0422(10) 0.0326(9) -0.0038(7) 0.0155(7) 0.0094(7)

loop_
_atom_type_symbol
_atom_type_description
_atom_type_scat_dispersion_real
_atom_type_scat_dispersion_imag
_atom_type_scat_source
C C 0.0033 0.0016 'International Tables Vol C Tables 4.2.6.8 and 6.1.1.4'
H H 0.0000 0.0000 'International Tables Vol C Tables 4.2.6.8 and 6.1.1.4'
F F 0.0171 0.0103 'International Tables Vol C Tables 4.2.6.8 and 6.1.1.4'
Ir Ir -1.4442 7.9887 'International Tables Vol C Tables 4.2.6.8 and 6.1.1.4'
N N 0.0061 0.0033 'International Tables Vol C Tables 4.2.6.8 and 6.1.1.4'
O O 0.0106 0.0060 'International Tables Vol C Tables 4.2.6.8 and 6.1.1.4'
S S 0.1246 0.1234 'International Tables Vol C Tables 4.2.6.8 and 6.1.1.4'

loop_
_geom_angle_atom_site_label_1
_geom_angle_atom_site_label_2
_geom_angle_atom_site_label_3
_geom_angle
N3 Ir N1 82.40(7)
N3 Ir C22 148.95(7)
N1 Ir C22 99.23(8)
N3 Ir C17 89.63(8)
N1 Ir C17 164.71(8)
C22 Ir C17 80.97(8)
N3 Ir C21 171.09(8)
N1 Ir C21 91.87(8)
C22 Ir C21 38.70(8)
C17 Ir C21 97.45(8)
N3 Ir C18 101.89(8)
N1 Ir C18 156.18(8)
C22 Ir C18 89.07(8)
C17 Ir C18 38.61(9)
C21 Ir C18 80.68(8)
C1 N1 N2 105.23(17)
C1 N1 Ir 136.50(15)
N2 N1 Ir 118.26(13)
C3 N2 N1 111.83(17)
C3 N2 C6 127.84(18)
N1 N2 C6 120.18(16)
C7 N3 N4 104.88(16)
C7 N3 Ir 137.82(14)
N4 N3 Ir 117.22(12)
C9 N4 N3 111.64(17)
C9 N4 C6 127.07(18)
N3 N4 C6 121.28(16)
N5 N6 C14 112.43(16)
N5 N6 C6 115.58(16)
C14 N6 C6 130.38(18)
C12 N5 N6 104.05(17)
N1 C1 C2 109.78(19)
N1 C1 C4 122.27(19)
C2 C1 C4 127.9(2)
C3 C2 C1 107.01(19)
C3 C2 H2 127.7(17)
C1 C2 H2 125.3(17)
N2 C3 C2 106.10(19)
N2 C3 C5 121.98(19)
C2 C3 C5 131.9(2)
C1 C4 H4A 109.5
C1 C4 H4B 109.5
H4A C4 H4B 109.5
C1 C4 H4C 109.5
H4A C4 H4C 109.5
H4B C4 H4C 109.5
C3 C5 H5A 109.5
C3 C5 H5B 109.5
H5A C5 H5B 109.5
C3 C5 H5C 109.5
H5A C5 H5C 109.5
H5B C5 H5C 109.5
N2 C6 N4 110.11(16)
N2 C6 N6 109.11(16)
N4 C6 N6 111.93(16)
N2 C6 H6 108.6(14)
N4 C6 H6 106.6(15)
N6 C6 H6 110.4(14)
N3 C7 C8 110.36(19)
N3 C7 C10 122.64(19)
C8 C7 C10 126.99(19)
C9 C8 C7 107.02(19)
C9 C8 H8 127.0(18)
C7 C8 H8 126.0(18)
N4 C9 C8 106.08(19)
N4 C9 C11 123.2(2)
C8 C9 C11 130.7(2)
C7 C10 H10A 109.5
C7 C10 H10B 109.5
H10A C10 H10B 109.5
C7 C10 H10C 109.5
H10A C10 H10C 109.5
H10B C10 H10C 109.5
C9 C11 H11A 109.5
C9 C11 H11B 109.5
H11A C11 H11B 109.5
C9 C11 H11C 109.5
H11A C11 H11C 109.5
H11B C11 H11C 109.5
N5 C12 C13 111.62(19)
N5 C12 C15 120.01(19)
C13 C12 C15 128.37(19)
C14 C13 C12 106.31(19)
C14 C13 H13 127.2(16)
C12 C13 H13 126.4(16)
C13 C14 N6 105.47(18)
C13 C14 C16 129.3(2)
N6 C14 C16 125.27(19)
C12 C15 H15A 109.5
C12 C15 H15B 109.5
H15A C15 H15B 109.5
C12 C15 H15C 109.5
H15A C15 H15C 109.5
H15B C15 H15C 109.5
C14 C16 H16A 109.5
C14 C16 H16B 109.5
H16A C16 H16B 109.5
C14 C16 H16C 109.5
H16A C16 H16C 109.5
H16B C16 H16C 109.5
C18 C17 C24 124.1(2)
C18 C17 Ir 71.19(12)
C24 C17 Ir 112.76(14)
C18 C17 H17 117.4(15)
C24 C17 H17 112.8(15)
Ir C17 H17 109.9(15)
C17 C18 C19 121.4(2)
C17 C18 Ir 70.20(12)
C19 C18 Ir 113.91(15)
C17 C18 H18 120.0(15)
C19 C18 H18 113.3(15)
Ir C18 H18 108.9(15)
C18 C19 C20 112.01(18)
C18 C19 H19A 111.9(19)
C20 C19 H19A 109.9(19)
C18 C19 H19B 107.7(14)
C20 C19 H19B 111.7(14)
H19A C19 H19B 103(2)
C21 C20 C19 111.42(18)
C21 C20 H20A 104.5(16)
C19 C20 H20A 111.8(16)
C21 C20 H20B 110.6(16)
C19 C20 H20B 109.6(16)
H20A C20 H20B 109(2)
C22 C21 C20 124.1(2)
C22 C21 Ir 70.06(12)
C20 C21 Ir 112.34(14)
C22 C21 H21 118.4(16)
C20 C21 H21 111.8(15)
Ir C21 H21 111.8(14)
C21 C22 C23 124.63(19)
C21 C22 Ir 71.24(12)
C23 C22 Ir 114.59(14)
C21 C22 H22 118.3(15)
C23 C22 H22 113.5(14)
Ir C22 H22 103.2(14)
C22 C23 C24 112.31(18)
C22 C23 H23A 110.1(16)
C24 C23 H23A 108.5(16)
C22 C23 H23B 107.8(16)
C24 C23 H23B 109.2(16)
H23A C23 H23B 109(2)
C17 C24 C23 112.14(19)
C17 C24 H24A 110.0(14)
C23 C24 H24A 110.1(14)
C17 C24 H24B 105.9(18)
C23 C24 H24B 112.4(18)
H24A C24 H24B 106(2)
O3 S1 O1 115.29(12)
O3 S1 O2 114.61(11)
O1 S1 O2 115.73(13)
O3 S1 C25 102.96(11)
O1 S1 C25 102.79(12)
O2 S1 C25 102.78(11)
F1 C25 F3 107.3(2)
F1 C25 F2 107.0(2)
F3 C25 F2 106.74(19)
F1 C25 S1 112.28(16)
F3 C25 S1 111.84(17)
F2 C25 S1 111.39(16)

loop_
_geom_bond_atom_site_label_1
_geom_bond_atom_site_label_2
_geom_bond_distance
Ir N3 2.1101(17)
Ir N1 2.1172(18)
Ir C22 2.120(2)
Ir C17 2.127(2)
Ir C21 2.135(2)
Ir C18 2.140(2)
N1 C1 1.343(3)
N1 N2 1.373(2)
N2 C3 1.355(3)
N2 C6 1.439(3)
N3 C7 1.345(3)
N3 N4 1.380(2)
N4 C9 1.360(3)
N4 C6 1.450(3)
N6 N5 1.371(2)
N6 C14 1.374(3)
N6 C6 1.455(3)
N5 C12 1.330(3)
C1 C2 1.402(3)
C1 C4 1.488(3)
C2 C3 1.372(3)
C2 H2 0.924(17)
C3 C5 1.496(3)
C4 H4A 0.9800
C4 H4B 0.9800
C4 H4C 0.9800
C5 H5A 0.9800
C5 H5B 0.9800
C5 H5C 0.9800
C6 H6 1.00(3)
C7 C8 1.396(3)
C7 C10 1.491(3)
C8 C9 1.374(3)
C8 H8 0.87(3)
C9 C11 1.492(3)
C10 H10A 0.9800
C10 H10B 0.9800
C10 H10C 0.9800
C11 H11A 0.9800
C11 H11B 0.9800
C11 H11C 0.9800
C12 C13 1.407(3)
C12 C15 1.493(3)
C13 C14 1.366(3)
C13 H13 0.92(3)
C14 C16 1.498(3)
C15 H15A 0.9800
C15 H15B 0.9800
C15 H15C 0.9800
C16 H16A 0.9800
C16 H16B 0.9800
C16 H16C 0.9800
C17 C18 1.411(3)
C17 C24 1.508(3)
C17 H17 0.96(3)
C18 C19 1.527(3)
C18 H18 0.92(2)
C19 C20 1.531(3)
C19 H19A 0.90(3)
C19 H19B 0.98(2)
C20 C21 1.514(3)
C20 H20A 1.00(3)
C20 H20B 0.95(3)
C21 C22 1.410(3)
C21 H21 0.95(2)
C22 C23 1.528(3)
C22 H22 0.94(2)
C23 C24 1.541(3)
C23 H23A 1.01(3)
C23 H23B 0.97(3)
C24 H24A 0.99(2)
C24 H24B 0.91(3)
S1 O3 1.4352(17)
S1 O1 1.4375(18)
S1 O2 1.4420(18)
S1 C25 1.827(2)
C25 F1 1.333(3)
C25 F3 1.333(3)
C25 F2 1.341(3)
